data_4346990
loop_
_publ_author_name
'Mandal, Abhishek'
'Hoque, Md Asmaul'
'Grupp, Anita'
'Paretzki, Alexa'
'Kaim, Wolfgang'
'Lahiri, Goutam Kumar'

_publ_section_title
;
 Analysis of Redox Series of Unsymmetrical
 1,4-Diamido-9,10-anthraquinone-Bridged Diruthenium Compounds.
;
_journal_issue 5
_journal_name_full 'Inorganic chemistry'
_journal_page_first 2146
_journal_page_last 2156
_journal_paper_doi 10.1021/acs.inorgchem.5b02541
_journal_volume 55
_journal_year 2016
_chemical_formula_sum 'C44 H38 Cl N6 O10 Ru2'
_chemical_formula_weight 1048.39
_space_group_IT_number 2
_space_group_name_Hall '-P 1'
_space_group_name_H-M_alt 'P -1'
_symmetry_cell_setting triclinic
_symmetry_space_group_name_H-M 'P -1'
_atom_sites_solution_hydrogens geom
_atom_sites_solution_primary direct
_atom_sites_solution_secondary difmap
_audit_creation_method SHELXL-97
_cell_angle_alpha 85.521(13)
_cell_angle_beta 71.358(11)
_cell_angle_gamma 84.830(15)
_cell_formula_units_Z 2
_cell_length_a 12.143(4)
_cell_length_b 12.990(6)
_cell_length_c 15.367(6)
_cell_measurement_temperature 100(2)
_cell_volume 2284.3(16)
_computing_structure_refinement 'SHELXL-97 (Sheldrick, 2008)'
_computing_structure_solution 'SHELXS-97 (Sheldrick, 2008)'
_diffrn_ambient_temperature 100(2)
_diffrn_detector_area_resol_mean 7.111
_diffrn_measured_fraction_theta_full 0.996
_diffrn_measured_fraction_theta_max 0.996
_diffrn_measurement_device_type 'Rigaku Saturn724'
_diffrn_measurement_method \w
_diffrn_radiation_monochromator graphite
_diffrn_radiation_source 'fine-focus sealed tube'
_diffrn_radiation_type MoK\a
_diffrn_radiation_wavelength 0.71070
_diffrn_reflns_av_R_equivalents 0.0907
_diffrn_reflns_av_sigmaI/netI 0.0792
_diffrn_reflns_limit_h_max 14
_diffrn_reflns_limit_h_min -14
_diffrn_reflns_limit_k_max 15
_diffrn_reflns_limit_k_min -15
_diffrn_reflns_limit_l_max 18
_diffrn_reflns_limit_l_min -17
_diffrn_reflns_number 35351
_diffrn_reflns_theta_full 25.00
_diffrn_reflns_theta_max 25.00
_diffrn_reflns_theta_min 3.05
_exptl_absorpt_coefficient_mu 0.782
_exptl_absorpt_correction_T_max 0.9620
_exptl_absorpt_correction_T_min 0.8345
_exptl_absorpt_process_details 'NUMABS (Rigaku, 1999)'
_exptl_crystal_colour Purple
_exptl_crystal_density_diffrn 1.524
_exptl_crystal_density_method 'not measured'
_exptl_crystal_description Prism
_exptl_crystal_F_000 1058
_exptl_crystal_size_max 0.24
_exptl_crystal_size_mid 0.21
_exptl_crystal_size_min 0.05
_refine_diff_density_max 1.326
_refine_diff_density_min -0.775
_refine_diff_density_rms 0.113
_refine_ls_extinction_method none
_refine_ls_goodness_of_fit_ref 1.106
_refine_ls_hydrogen_treatment mixed
_refine_ls_matrix_type full
_refine_ls_number_parameters 568
_refine_ls_number_reflns 8016
_refine_ls_number_restraints 0
_refine_ls_restrained_S_all 1.106
_refine_ls_R_factor_all 0.0645
_refine_ls_R_factor_gt 0.0492
_refine_ls_shift/su_max 0.001
_refine_ls_shift/su_mean 0.000
_refine_ls_structure_factor_coef Fsqd
_refine_ls_weighting_details 'calc w=1/[\s^2^(Fo^2^)+(0.0602P)^2^+0.4906P] where P=(Fo^2^+2Fc^2^)/3'
_refine_ls_weighting_scheme calc
_refine_ls_wR_factor_gt 0.1219
_refine_ls_wR_factor_ref 0.1410
_reflns_number_gt 6573
_reflns_number_total 8016
_reflns_threshold_expression >2sigma(I)
_cod_data_source_file ic5b02541_si_004.cif
_cod_data_source_block 3ClO4
_cod_database_code 4346990

loop_
_symmetry_equiv_pos_as_xyz
'x, y, z'
'-x, -y, -z'

loop_
_atom_site_label
_atom_site_type_symbol
_atom_site_fract_x
_atom_site_fract_y
_atom_site_fract_z
_atom_site_U_iso_or_equiv
_atom_site_adp_type
_atom_site_occupancy
_atom_site_symmetry_multiplicity
_atom_site_calc_flag
_atom_site_refinement_flags
Ru2 Ru 0.08412(3) 0.29999(3) 0.31982(3) 0.02065(14) Uani 1 1 d .
Ru1 Ru -0.51128(3) 0.26925(3) 0.77528(3) 0.02110(14) Uani 1 1 d .
Cl1 Cl -0.20793(10) 0.24313(10) 0.96725(10) 0.0304(3) Uani 1 1 d .
O1 O -0.4617(3) 0.2242(3) 0.6433(2) 0.0241(8) Uani 1 1 d .
O3 O 0.1300(3) 0.2449(3) 0.1890(2) 0.0282(8) Uani 1 1 d .
O2 O -0.0716(3) 0.2525(2) 0.3421(2) 0.0238(8) Uani 1 1 d .
O4 O 0.0371(3) 0.4410(3) 0.2726(2) 0.0269(8) Uani 1 1 d .
O5 O 0.2475(3) 0.3473(3) 0.2964(2) 0.0287(9) Uani 1 1 d .
O10 O -0.1437(3) 0.1466(3) 0.9364(3) 0.0493(12) Uani 1 1 d .
O9 O -0.1401(3) 0.3023(3) 1.0038(3) 0.0390(10) Uani 1 1 d .
O8 O -0.3163(3) 0.2231(3) 1.0385(3) 0.0433(11) Uani 1 1 d .
O7 O -0.2333(3) 0.3023(3) 0.8914(3) 0.0451(11) Uani 1 1 d .
O6 O 0.1282(3) 0.1599(3) 0.3676(3) 0.0343(9) Uani 1 1 d .
N5 N -0.5659(3) 0.3311(3) 0.9005(3) 0.0202(9) Uani 1 1 d .
N2 N 0.0354(3) 0.3501(3) 0.4433(3) 0.0220(9) Uani 1 1 d .
H2 H 0.0890 0.3805 0.4573 0.026 Uiso 1 1 calc R
N1 N -0.3627(3) 0.3395(3) 0.7425(3) 0.0236(10) Uani 1 1 d .
H1 H -0.3554 0.3763 0.7858 0.028 Uiso 1 1 calc R
N6 N -0.5998(3) 0.4034(3) 0.7478(3) 0.0244(10) Uani 1 1 d .
N3 N -0.6530(3) 0.1785(3) 0.8095(3) 0.0233(10) Uani 1 1 d .
N4 N -0.4400(3) 0.1285(3) 0.8127(3) 0.0227(9) Uani 1 1 d .
C14 C -0.2697(4) 0.2897(3) 0.5832(3) 0.0176(10) Uani 1 1 d .
C13 C -0.3640(4) 0.2367(4) 0.5776(3) 0.0204(11) Uani 1 1 d .
C6 C -0.1576(4) 0.2494(4) 0.4213(3) 0.0192(11) Uani 1 1 d .
C12 C -0.3564(4) 0.1907(4) 0.4926(3) 0.0208(11) Uani 1 1 d .
C26 C -0.5809(4) 0.3385(4) 1.0603(4) 0.0302(13) Uani 1 1 d .
H26 H -0.5610 0.3081 1.1120 0.036 Uiso 1 1 calc R
C3 C -0.0769(4) 0.3948(4) 0.5937(4) 0.0266(12) Uani 1 1 d .
H3 H -0.0133 0.4299 0.5972 0.032 Uiso 1 1 calc R
C2 C -0.1734(4) 0.3924(4) 0.6664(4) 0.0265(12) Uani 1 1 d .
H2A H -0.1766 0.4263 0.7198 0.032 Uiso 1 1 calc R
C25 C -0.5401(4) 0.2927(4) 0.9769(4) 0.0273(12) Uani 1 1 d .
H25 H -0.4910 0.2309 0.9727 0.033 Uiso 1 1 calc R
C30 C -0.6518(4) 0.4642(4) 0.8208(3) 0.0225(11) Uani 1 1 d .
C1 C -0.2738(4) 0.3391(4) 0.6658(3) 0.0211(11) Uani 1 1 d .
C18 C -0.7282(4) 0.0192(4) 0.8838(4) 0.0280(12) Uani 1 1 d .
H18 H -0.7160 -0.0457 0.9136 0.034 Uiso 1 1 calc R
C7 C -0.2549(4) 0.1947(4) 0.4162(3) 0.0219(11) Uani 1 1 d .
C28 C -0.6766(4) 0.4735(4) 0.9890(4) 0.0299(13) Uani 1 1 d .
H28 H -0.7228 0.5369 0.9916 0.036 Uiso 1 1 calc R
C32 C -0.7336(4) 0.5842(4) 0.7286(4) 0.0319(13) Uani 1 1 d .
H32 H -0.7801 0.6454 0.7221 0.038 Uiso 1 1 calc R
C11 C -0.4503(4) 0.1393(4) 0.4861(4) 0.0297(12) Uani 1 1 d .
H11 H -0.5206 0.1381 0.5363 0.036 Uiso 1 1 calc R
C27 C -0.6522(5) 0.4303(4) 1.0675(4) 0.0345(13) Uani 1 1 d .
H27 H -0.6833 0.4625 1.1246 0.041 Uiso 1 1 calc R
C8 C -0.2476(5) 0.1459(4) 0.3365(4) 0.0357(14) Uani 1 1 d .
H8 H -0.1785 0.1486 0.2853 0.043 Uiso 1 1 calc R
C31 C -0.7191(4) 0.5545(4) 0.8119(4) 0.0282(12) Uani 1 1 d .
H31 H -0.7549 0.5953 0.8635 0.034 Uiso 1 1 calc R
C38 C 0.0173(4) 0.4592(4) 0.1951(4) 0.0285(12) Uani 1 1 d .
C36 C 0.0938(4) 0.2895(5) 0.1261(4) 0.0335(14) Uani 1 1 d .
C19 C -0.6371(4) 0.0825(4) 0.8471(3) 0.0231(11) Uani 1 1 d .
C29 C -0.6327(4) 0.4233(4) 0.9070(3) 0.0226(11) Uani 1 1 d .
C16 C -0.8524(4) 0.1455(4) 0.8344(4) 0.0337(14) Uani 1 1 d .
H16 H -0.9255 0.1685 0.8270 0.040 Uiso 1 1 calc R
C34 C -0.6130(4) 0.4332(4) 0.6643(4) 0.0287(12) Uani 1 1 d .
H34 H -0.5765 0.3918 0.6132 0.034 Uiso 1 1 calc R
C17 C -0.8379(4) 0.0509(4) 0.8770(4) 0.0340(13) Uani 1 1 d .
H17 H -0.9012 0.0080 0.9013 0.041 Uiso 1 1 calc R
C15 C -0.7600(4) 0.2060(4) 0.8028(4) 0.0303(13) Uani 1 1 d .
H15 H -0.7717 0.2718 0.7743 0.036 Uiso 1 1 calc R
C20 C -0.5143(4) 0.0523(4) 0.8435(3) 0.0232(11) Uani 1 1 d .
C33 C -0.6794(5) 0.5237(4) 0.6531(4) 0.0335(13) Uani 1 1 d .
H33 H -0.6877 0.5440 0.5947 0.040 Uiso 1 1 calc R
C24 C -0.3263(4) 0.1054(4) 0.8045(4) 0.0305(13) Uani 1 1 d .
H24 H -0.2743 0.1592 0.7857 0.037 Uiso 1 1 calc R
C39 C -0.0293(5) 0.5665(4) 0.1812(4) 0.0394(15) Uani 1 1 d .
H39A H 0.0348 0.6126 0.1618 0.047 Uiso 1 1 calc R
H39B H -0.0859 0.5890 0.2389 0.047 Uiso 1 1 calc R
H39C H -0.0674 0.5688 0.1336 0.047 Uiso 1 1 calc R
C37 C 0.0366(4) 0.3891(5) 0.1289(4) 0.0345(14) Uani 1 1 d .
H37 H 0.0082 0.4101 0.0790 0.041 Uiso 1 1 calc R
C35 C 0.1211(5) 0.2283(6) 0.0417(4) 0.055(2) Uani 1 1 d .
H35A H 0.0854 0.1619 0.0585 0.066 Uiso 1 1 calc R
H35B H 0.2057 0.2160 0.0152 0.066 Uiso 1 1 calc R
H35C H 0.0900 0.2673 -0.0035 0.066 Uiso 1 1 calc R
C10 C -0.4407(5) 0.0910(4) 0.4078(4) 0.0392(15) Uani 1 1 d .
H10 H -0.5038 0.0546 0.4050 0.047 Uiso 1 1 calc R
C21 C -0.4758(5) -0.0478(4) 0.8640(4) 0.0333(13) Uani 1 1 d .
H21 H -0.5295 -0.1000 0.8861 0.040 Uiso 1 1 calc R
C22 C -0.3588(5) -0.0710(4) 0.8522(4) 0.0414(16) Uani 1 1 d .
H22 H -0.3310 -0.1396 0.8643 0.050 Uiso 1 1 calc R
C23 C -0.2830(5) 0.0069(4) 0.8226(4) 0.0422(16) Uani 1 1 d .
H23 H -0.2023 -0.0070 0.8147 0.051 Uiso 1 1 calc R
C43 C 0.3123(5) 0.3067(5) 0.3436(5) 0.0440(16) Uani 1 1 d .
C41 C 0.2110(6) 0.1455(5) 0.4054(5) 0.0526(19) Uani 1 1 d .
C42 C 0.2916(5) 0.2155(5) 0.4010(5) 0.058(2) Uani 1 1 d .
H42 H 0.3379 0.2010 0.4406 0.070 Uiso 1 1 calc R
C9 C -0.3388(5) 0.0941(5) 0.3311(4) 0.0395(15) Uani 1 1 d .
H9 H -0.3334 0.0610 0.2768 0.047 Uiso 1 1 calc R
C44 C 0.4200(5) 0.3631(5) 0.3331(6) 0.064(2) Uani 1 1 d .
H44A H 0.4531 0.3380 0.3818 0.077 Uiso 1 1 calc R
H44B H 0.3989 0.4376 0.3377 0.077 Uiso 1 1 calc R
H44C H 0.4775 0.3502 0.2729 0.077 Uiso 1 1 calc R
C40 C 0.2151(6) 0.0418(5) 0.4549(6) 0.072(3) Uani 1 1 d .
H40A H 0.2289 -0.0128 0.4113 0.087 Uiso 1 1 calc R
H40B H 0.1408 0.0332 0.5036 0.087 Uiso 1 1 calc R
H40C H 0.2783 0.0371 0.4821 0.087 Uiso 1 1 calc R
C5 C -0.1625(4) 0.2943(3) 0.5024(3) 0.0164(10) Uani 1 1 d .
C4 C -0.0661(4) 0.3457(4) 0.5099(3) 0.0216(11) Uani 1 1 d .

loop_
_atom_site_aniso_label
_atom_site_aniso_U_11
_atom_site_aniso_U_22
_atom_site_aniso_U_33
_atom_site_aniso_U_23
_atom_site_aniso_U_13
_atom_site_aniso_U_12
Ru2 0.0160(2) 0.0230(2) 0.0204(2) 0.00041(17) -0.00290(18) 0.00046(17)
Ru1 0.0166(2) 0.0216(2) 0.0213(3) 0.00147(17) -0.00162(18) -0.00006(17)
Cl1 0.0225(7) 0.0289(7) 0.0359(8) 0.0023(6) -0.0048(6) -0.0018(5)
O1 0.0181(18) 0.0275(19) 0.025(2) -0.0015(15) -0.0028(16) -0.0059(15)
O3 0.0177(18) 0.036(2) 0.025(2) -0.0079(17) 0.0019(16) -0.0012(16)
O2 0.0206(18) 0.0266(19) 0.022(2) -0.0068(15) -0.0018(16) -0.0019(15)
O4 0.0251(19) 0.0224(19) 0.032(2) 0.0016(16) -0.0086(17) 0.0002(15)
O5 0.0158(18) 0.038(2) 0.028(2) 0.0001(17) -0.0014(16) -0.0055(16)
O10 0.035(2) 0.040(3) 0.063(3) -0.010(2) -0.002(2) 0.0017(19)
O9 0.034(2) 0.045(2) 0.044(3) -0.004(2) -0.019(2) -0.0023(18)
O8 0.025(2) 0.037(2) 0.058(3) 0.012(2) -0.003(2) -0.0034(17)
O7 0.053(3) 0.050(3) 0.039(3) 0.013(2) -0.025(2) -0.013(2)
O6 0.032(2) 0.029(2) 0.045(3) 0.0059(18) -0.0162(19) -0.0050(17)
N5 0.016(2) 0.022(2) 0.020(2) 0.0027(17) -0.0026(18) -0.0045(17)
N2 0.018(2) 0.028(2) 0.020(2) 0.0024(18) -0.0036(19) -0.0100(18)
N1 0.021(2) 0.023(2) 0.022(2) -0.0037(18) -0.0003(19) -0.0026(18)
N6 0.020(2) 0.025(2) 0.028(3) 0.0049(19) -0.0074(19) -0.0026(18)
N3 0.018(2) 0.025(2) 0.023(2) -0.0023(18) -0.0010(18) -0.0017(18)
N4 0.020(2) 0.023(2) 0.022(2) -0.0027(18) -0.0016(18) 0.0019(18)
C14 0.021(2) 0.014(2) 0.017(3) 0.0015(19) -0.006(2) 0.0017(19)
C13 0.019(3) 0.016(2) 0.022(3) 0.001(2) -0.003(2) 0.005(2)
C6 0.014(2) 0.020(3) 0.020(3) 0.003(2) -0.003(2) 0.003(2)
C12 0.020(3) 0.017(3) 0.027(3) 0.000(2) -0.010(2) -0.001(2)
C26 0.032(3) 0.032(3) 0.024(3) 0.003(2) -0.007(2) -0.002(2)
C3 0.024(3) 0.028(3) 0.028(3) -0.002(2) -0.005(2) -0.011(2)
C2 0.027(3) 0.028(3) 0.025(3) -0.004(2) -0.006(2) -0.007(2)
C25 0.027(3) 0.028(3) 0.026(3) 0.000(2) -0.008(2) 0.001(2)
C30 0.014(2) 0.027(3) 0.026(3) 0.005(2) -0.005(2) -0.008(2)
C1 0.020(3) 0.020(3) 0.019(3) 0.002(2) -0.001(2) 0.000(2)
C18 0.026(3) 0.023(3) 0.029(3) -0.002(2) 0.000(2) -0.002(2)
C7 0.026(3) 0.014(2) 0.023(3) -0.002(2) -0.006(2) 0.003(2)
C28 0.025(3) 0.028(3) 0.034(3) 0.004(2) -0.007(3) 0.000(2)
C32 0.023(3) 0.028(3) 0.044(4) 0.011(3) -0.012(3) -0.003(2)
C11 0.024(3) 0.032(3) 0.031(3) 0.000(2) -0.006(2) -0.004(2)
C27 0.032(3) 0.037(3) 0.028(3) -0.001(3) 0.000(3) -0.002(3)
C8 0.030(3) 0.040(3) 0.035(3) -0.013(3) -0.004(3) -0.005(3)
C31 0.022(3) 0.026(3) 0.033(3) 0.005(2) -0.004(2) -0.003(2)
C38 0.015(3) 0.041(3) 0.027(3) 0.010(3) -0.005(2) -0.003(2)
C36 0.011(3) 0.061(4) 0.024(3) -0.005(3) 0.001(2) 0.000(3)
C19 0.022(3) 0.026(3) 0.018(3) -0.005(2) 0.000(2) 0.001(2)
C29 0.016(2) 0.026(3) 0.023(3) 0.003(2) -0.002(2) -0.003(2)
C16 0.018(3) 0.041(3) 0.039(4) -0.007(3) -0.006(3) 0.002(2)
C34 0.026(3) 0.036(3) 0.025(3) 0.004(2) -0.010(2) -0.004(2)
C17 0.025(3) 0.033(3) 0.037(4) -0.004(3) 0.001(3) -0.009(2)
C15 0.021(3) 0.034(3) 0.032(3) 0.001(2) -0.004(2) 0.001(2)
C20 0.017(2) 0.030(3) 0.019(3) -0.001(2) 0.000(2) -0.002(2)
C33 0.036(3) 0.037(3) 0.029(3) 0.014(3) -0.014(3) -0.009(3)
C24 0.017(3) 0.030(3) 0.041(4) 0.000(3) -0.004(2) -0.001(2)
C39 0.033(3) 0.039(4) 0.045(4) 0.014(3) -0.013(3) -0.005(3)
C37 0.020(3) 0.062(4) 0.018(3) 0.000(3) -0.003(2) 0.004(3)
C35 0.032(3) 0.096(6) 0.040(4) -0.028(4) -0.013(3) 0.012(4)
C10 0.028(3) 0.045(4) 0.049(4) -0.013(3) -0.014(3) -0.010(3)
C21 0.033(3) 0.020(3) 0.042(4) 0.003(2) -0.006(3) -0.002(2)
C22 0.031(3) 0.025(3) 0.060(4) 0.007(3) -0.007(3) 0.003(3)
C23 0.024(3) 0.039(4) 0.059(4) 0.004(3) -0.010(3) 0.007(3)
C43 0.023(3) 0.041(4) 0.070(5) 0.007(3) -0.018(3) -0.006(3)
C41 0.046(4) 0.041(4) 0.077(5) 0.018(3) -0.033(4) -0.001(3)
C42 0.041(4) 0.056(4) 0.092(6) 0.025(4) -0.047(4) -0.012(3)
C9 0.033(3) 0.051(4) 0.035(4) -0.022(3) -0.004(3) -0.012(3)
C44 0.042(4) 0.062(5) 0.098(7) 0.022(4) -0.037(4) -0.018(3)
C40 0.062(5) 0.049(4) 0.121(8) 0.038(5) -0.057(5) -0.011(4)
C5 0.015(2) 0.016(2) 0.016(3) 0.0020(19) -0.003(2) 0.0052(19)
C4 0.022(3) 0.020(3) 0.021(3) 0.003(2) -0.006(2) -0.001(2)

loop_
_atom_type_symbol
_atom_type_description
_atom_type_scat_dispersion_real
_atom_type_scat_dispersion_imag
_atom_type_scat_source
C C 0.0033 0.0016 'International Tables Vol C Tables 4.2.6.8 and 6.1.1.4'
H H 0.0000 0.0000 'International Tables Vol C Tables 4.2.6.8 and 6.1.1.4'
Cl Cl 0.1484 0.1585 'International Tables Vol C Tables 4.2.6.8 and 6.1.1.4'
N N 0.0061 0.0033 'International Tables Vol C Tables 4.2.6.8 and 6.1.1.4'
O O 0.0106 0.0060 'International Tables Vol C Tables 4.2.6.8 and 6.1.1.4'
Ru Ru -1.2594 0.8363 'International Tables Vol C Tables 4.2.6.8 and 6.1.1.4'

loop_
_geom_angle_atom_site_label_1
_geom_angle_atom_site_label_2
_geom_angle_atom_site_label_3
_geom_angle
N2 Ru2 O2 89.99(15)
N2 Ru2 O6 90.40(16)
O2 Ru2 O6 87.47(14)
N2 Ru2 O4 89.30(15)
O2 Ru2 O4 91.76(13)
O6 Ru2 O4 179.17(14)
N2 Ru2 O5 90.40(15)
O2 Ru2 O5 179.12(13)
O6 Ru2 O5 91.74(14)
O4 Ru2 O5 89.03(14)
N2 Ru2 O3 177.93(14)
O2 Ru2 O3 87.94(13)
O6 Ru2 O3 89.57(15)
O4 Ru2 O3 90.71(14)
O5 Ru2 O3 91.67(14)
N1 Ru1 N5 90.51(16)
N1 Ru1 O1 88.01(15)
N5 Ru1 O1 173.11(14)
N1 Ru1 N6 91.54(16)
N5 Ru1 N6 79.17(16)
O1 Ru1 N6 94.14(15)
N1 Ru1 N4 94.42(16)
N5 Ru1 N4 98.11(16)
O1 Ru1 N4 88.71(15)
N6 Ru1 N4 173.48(15)
N1 Ru1 N3 172.67(15)
N5 Ru1 N3 92.19(16)
O1 Ru1 N3 90.10(15)
N6 Ru1 N3 95.66(16)
N4 Ru1 N3 78.46(16)
O9 Cl1 O10 109.6(2)
O9 Cl1 O7 109.1(2)
O10 Cl1 O7 110.2(3)
O9 Cl1 O8 108.9(3)
O10 Cl1 O8 110.0(2)
O7 Cl1 O8 109.1(2)
C13 O1 Ru1 129.0(3)
C36 O3 Ru2 122.6(3)
C6 O2 Ru2 127.2(3)
C38 O4 Ru2 124.4(3)
C43 O5 Ru2 120.8(3)
C41 O6 Ru2 121.7(4)
C25 N5 C29 117.2(4)
C25 N5 Ru1 126.7(3)
C29 N5 Ru1 116.1(3)
C4 N2 Ru2 130.1(3)
C4 N2 H2 114.9
Ru2 N2 H2 114.9
C1 N1 Ru1 129.9(4)
C1 N1 H1 115.1
Ru1 N1 H1 115.1
C34 N6 C30 119.1(4)
C34 N6 Ru1 124.9(4)
C30 N6 Ru1 116.0(3)
C15 N3 C19 116.7(4)
C15 N3 Ru1 127.5(3)
C19 N3 Ru1 115.7(3)
C20 N4 C24 118.1(4)
C20 N4 Ru1 115.9(3)
C24 N4 Ru1 125.9(3)
C13 C14 C1 122.1(4)
C13 C14 C5 119.2(4)
C1 C14 C5 118.7(4)
O1 C13 C14 126.0(5)
O1 C13 C12 114.2(4)
C14 C13 C12 119.9(4)
O2 C6 C5 126.8(4)
O2 C6 C7 112.4(4)
C5 C6 C7 120.7(4)
C11 C12 C7 118.9(5)
C11 C12 C13 120.2(5)
C7 C12 C13 121.0(4)
C25 C26 C27 119.0(5)
C25 C26 H26 120.5
C27 C26 H26 120.5
C2 C3 C4 122.2(5)
C2 C3 H3 118.9
C4 C3 H3 118.9
C3 C2 C1 121.7(5)
C3 C2 H2A 119.2
C1 C2 H2A 119.2
N5 C25 C26 123.7(5)
N5 C25 H25 118.1
C26 C25 H25 118.1
N6 C30 C31 121.4(5)
N6 C30 C29 113.9(4)
C31 C30 C29 124.6(5)
N1 C1 C14 124.7(5)
N1 C1 C2 116.2(5)
C14 C1 C2 119.0(4)
C19 C18 C17 119.8(5)
C19 C18 H18 120.1
C17 C18 H18 120.1
C8 C7 C12 120.0(5)
C8 C7 C6 120.5(5)
C12 C7 C6 119.5(5)
C29 C28 C27 119.6(5)
C29 C28 H28 120.2
C27 C28 H28 120.2
C31 C32 C33 119.4(5)
C31 C32 H32 120.3
C33 C32 H32 120.3
C10 C11 C12 120.1(5)
C10 C11 H11 119.9
C12 C11 H11 119.9
C28 C27 C26 118.5(5)
C28 C27 H27 120.8
C26 C27 H27 120.8
C9 C8 C7 120.9(5)
C9 C8 H8 119.5
C7 C8 H8 119.5
C32 C31 C30 119.8(5)
C32 C31 H31 120.1
C30 C31 H31 120.1
O4 C38 C37 125.3(5)
O4 C38 C39 114.0(5)
C37 C38 C39 120.8(5)
O3 C36 C37 125.6(5)
O3 C36 C35 114.1(5)
C37 C36 C35 120.2(5)
N3 C19 C18 121.7(4)
N3 C19 C20 114.2(4)
C18 C19 C20 124.1(4)
N5 C29 C28 122.0(5)
N5 C29 C30 114.8(4)
C28 C29 C30 123.3(5)
C15 C16 C17 118.9(5)
C15 C16 H16 120.5
C17 C16 H16 120.5
N6 C34 C33 120.9(5)
N6 C34 H34 119.6
C33 C34 H34 119.6
C16 C17 C18 118.4(5)
C16 C17 H17 120.8
C18 C17 H17 120.8
N3 C15 C16 124.3(5)
N3 C15 H15 117.9
C16 C15 H15 117.9
N4 C20 C21 121.6(4)
N4 C20 C19 115.0(4)
C21 C20 C19 123.3(5)
C34 C33 C32 119.5(5)
C34 C33 H33 120.2
C32 C33 H33 120.2
N4 C24 C23 122.7(5)
N4 C24 H24 118.7
C23 C24 H24 118.7
C38 C39 H39A 109.5
C38 C39 H39B 109.5
H39A C39 H39B 109.5
C38 C39 H39C 109.5
H39A C39 H39C 109.5
H39B C39 H39C 109.5
C38 C37 C36 127.7(5)
C38 C37 H37 116.2
C36 C37 H37 116.2
C36 C35 H35A 109.5
C36 C35 H35B 109.5
H35A C35 H35B 109.5
C36 C35 H35C 109.5
H35A C35 H35C 109.5
H35B C35 H35C 109.5
C11 C10 C9 121.3(5)
C11 C10 H10 119.4
C9 C10 H10 119.4
C22 C21 C20 119.6(5)
C22 C21 H21 120.2
C20 C21 H21 120.2
C21 C22 C23 119.0(5)
C21 C22 H22 120.5
C23 C22 H22 120.5
C24 C23 C22 118.9(5)
C24 C23 H23 120.6
C22 C23 H23 120.6
O5 C43 C42 125.5(5)
O5 C43 C44 115.1(5)
C42 C43 C44 119.3(5)
O6 C41 C42 125.3(6)
O6 C41 C40 114.2(6)
C42 C41 C40 120.5(6)
C41 C42 C43 126.5(6)
C41 C42 H42 116.7
C43 C42 H42 116.7
C8 C9 C10 118.8(5)
C8 C9 H9 120.6
C10 C9 H9 120.6
C43 C44 H44A 109.5
C43 C44 H44B 109.5
H44A C44 H44B 109.5
C43 C44 H44C 109.5
H44A C44 H44C 109.5
H44B C44 H44C 109.5
C41 C40 H40A 109.5
C41 C40 H40B 109.5
H40A C40 H40B 109.5
C41 C40 H40C 109.5
H40A C40 H40C 109.5
H40B C40 H40C 109.5
C6 C5 C4 121.7(4)
C6 C5 C14 119.7(4)
C4 C5 C14 118.6(4)
N2 C4 C5 123.4(5)
N2 C4 C3 116.8(4)
C5 C4 C3 119.7(4)

loop_
_geom_bond_atom_site_label_1
_geom_bond_atom_site_label_2
_geom_bond_distance
Ru2 N2 1.944(4)
Ru2 O2 1.958(3)
Ru2 O6 2.001(4)
Ru2 O4 2.019(3)
Ru2 O5 2.042(3)
Ru2 O3 2.074(4)
Ru1 N1 1.996(4)
Ru1 N5 2.029(4)
Ru1 O1 2.040(3)
Ru1 N6 2.051(4)
Ru1 N4 2.072(4)
Ru1 N3 2.078(4)
Cl1 O9 1.436(4)
Cl1 O10 1.444(4)
Cl1 O7 1.446(4)
Cl1 O8 1.447(4)
O1 C13 1.302(5)
O3 C36 1.265(6)
O2 C6 1.328(5)
O4 C38 1.289(6)
O5 C43 1.285(6)
O6 C41 1.307(7)
N5 C25 1.357(6)
N5 C29 1.376(6)
N2 C4 1.330(6)
N2 H2 0.8800
N1 C1 1.320(6)
N1 H1 0.8800
N6 C34 1.366(6)
N6 C30 1.370(6)
N3 C15 1.350(6)
N3 C19 1.357(6)
N4 C20 1.353(6)
N4 C24 1.353(6)
C14 C13 1.416(7)
C14 C1 1.452(7)
C14 C5 1.486(7)
C13 C12 1.451(7)
C6 C5 1.400(7)
C6 C7 1.457(7)
C12 C11 1.406(7)
C12 C7 1.406(7)
C26 C25 1.378(7)
C26 C27 1.399(7)
C26 H26 0.9500
C3 C2 1.336(7)
C3 C4 1.444(7)
C3 H3 0.9500
C2 C1 1.458(7)
C2 H2A 0.9500
C25 H25 0.9500
C30 C31 1.391(7)
C30 C29 1.467(7)
C18 C19 1.383(7)
C18 C17 1.392(7)
C18 H18 0.9500
C7 C8 1.397(7)
C28 C29 1.391(7)
C28 C27 1.398(7)
C28 H28 0.9500
C32 C31 1.370(7)
C32 C33 1.399(8)
C32 H32 0.9500
C11 C10 1.368(7)
C11 H11 0.9500
C27 H27 0.9500
C8 C9 1.374(7)
C8 H8 0.9500
C31 H31 0.9500
C38 C37 1.368(7)
C38 C39 1.482(7)
C36 C37 1.409(8)
C36 C35 1.504(8)
C19 C20 1.492(6)
C16 C15 1.366(7)
C16 C17 1.370(7)
C16 H16 0.9500
C34 C33 1.396(7)
C34 H34 0.9500
C17 H17 0.9500
C15 H15 0.9500
C20 C21 1.389(7)
C33 H33 0.9500
C24 C23 1.381(7)
C24 H24 0.9500
C39 H39A 0.9800
C39 H39B 0.9800
C39 H39C 0.9800
C37 H37 0.9500
C35 H35A 0.9800
C35 H35B 0.9800
C35 H35C 0.9800
C10 C9 1.411(8)
C10 H10 0.9500
C21 C22 1.381(7)
C21 H21 0.9500
C22 C23 1.382(8)
C22 H22 0.9500
C23 H23 0.9500
C43 C42 1.412(8)
C43 C44 1.514(8)
C41 C42 1.378(9)
C41 C40 1.499(8)
C42 H42 0.9500
C9 H9 0.9500
C44 H44A 0.9800
C44 H44B 0.9800
C44 H44C 0.9800
C40 H40A 0.9800
C40 H40B 0.9800
C40 H40C 0.9800
C5 C4 1.438(7)

loop_
_geom_torsion_atom_site_label_1
_geom_torsion_atom_site_label_2
_geom_torsion_atom_site_label_3
_geom_torsion_atom_site_label_4
_geom_torsion
N1 Ru1 O1 C13 4.9(4)
N5 Ru1 O1 C13 82.6(12)
N6 Ru1 O1 C13 96.3(4)
N4 Ru1 O1 C13 -89.6(4)
N3 Ru1 O1 C13 -168.0(4)
N2 Ru2 O3 C36 71(4)
O2 Ru2 O3 C36 72.7(4)
O6 Ru2 O3 C36 160.2(4)
O4 Ru2 O3 C36 -19.0(4)
O5 Ru2 O3 C36 -108.0(4)
N2 Ru2 O2 C6 -8.4(4)
O6 Ru2 O2 C6 82.0(4)
O4 Ru2 O2 C6 -97.7(4)
O5 Ru2 O2 C6 108(9)
O3 Ru2 O2 C6 171.7(4)
N2 Ru2 O4 C38 -161.0(4)
O2 Ru2 O4 C38 -71.0(4)
O6 Ru2 O4 C38 -92(10)
O5 Ru2 O4 C38 108.6(4)
O3 Ru2 O4 C38 17.0(4)
N2 Ru2 O5 C43 63.7(4)
O2 Ru2 O5 C43 -53(9)
O6 Ru2 O5 C43 -26.7(4)
O4 Ru2 O5 C43 153.0(4)
O3 Ru2 O5 C43 -116.3(4)
N2 Ru2 O6 C41 -63.4(5)
O2 Ru2 O6 C41 -153.4(5)
O4 Ru2 O6 C41 -132(10)
O5 Ru2 O6 C41 27.0(5)
O3 Ru2 O6 C41 118.7(5)
N1 Ru1 N5 C25 -84.5(4)
O1 Ru1 N5 C25 -162.0(10)
N6 Ru1 N5 C25 -175.9(4)
N4 Ru1 N5 C25 10.1(4)
N3 Ru1 N5 C25 88.7(4)
N1 Ru1 N5 C29 93.1(3)
O1 Ru1 N5 C29 15.6(13)
N6 Ru1 N5 C29 1.7(3)
N4 Ru1 N5 C29 -172.3(3)
N3 Ru1 N5 C29 -93.7(3)
O2 Ru2 N2 C4 1.5(4)
O6 Ru2 N2 C4 -86.0(4)
O4 Ru2 N2 C4 93.3(4)
O5 Ru2 N2 C4 -177.7(4)
O3 Ru2 N2 C4 3(4)
N5 Ru1 N1 C1 -179.1(4)
O1 Ru1 N1 C1 -5.8(4)
N6 Ru1 N1 C1 -99.9(4)
N4 Ru1 N1 C1 82.8(4)
N3 Ru1 N1 C1 69.3(14)
N1 Ru1 N6 C34 90.4(4)
N5 Ru1 N6 C34 -179.3(4)
O1 Ru1 N6 C34 2.3(4)
N4 Ru1 N6 C34 -113.4(14)
N3 Ru1 N6 C34 -88.2(4)
N1 Ru1 N6 C30 -91.8(3)
N5 Ru1 N6 C30 -1.6(3)
O1 Ru1 N6 C30 -179.9(3)
N4 Ru1 N6 C30 64.3(15)
N3 Ru1 N6 C30 89.5(3)
N1 Ru1 N3 C15 -162.9(11)
N5 Ru1 N3 C15 85.5(4)
O1 Ru1 N3 C15 -88.0(4)
N6 Ru1 N3 C15 6.2(5)
N4 Ru1 N3 C15 -176.6(5)
N1 Ru1 N3 C19 20.6(15)
N5 Ru1 N3 C19 -90.9(4)
O1 Ru1 N3 C19 95.6(4)
N6 Ru1 N3 C19 -170.3(4)
N4 Ru1 N3 C19 6.9(3)
N1 Ru1 N4 C20 178.7(4)
N5 Ru1 N4 C20 87.5(4)
O1 Ru1 N4 C20 -93.4(4)
N6 Ru1 N4 C20 22.6(16)
N3 Ru1 N4 C20 -3.0(3)
N1 Ru1 N4 C24 -4.8(4)
N5 Ru1 N4 C24 -96.0(4)
O1 Ru1 N4 C24 83.1(4)
N6 Ru1 N4 C24 -160.9(13)
N3 Ru1 N4 C24 173.5(4)
Ru1 O1 C13 C14 -2.5(7)
Ru1 O1 C13 C12 177.5(3)
C1 C14 C13 O1 -1.4(7)
C5 C14 C13 O1 178.1(4)
C1 C14 C13 C12 178.6(4)
C5 C14 C13 C12 -1.9(6)
Ru2 O2 C6 C5 11.0(7)
Ru2 O2 C6 C7 -171.0(3)
O1 C13 C12 C11 0.8(6)
C14 C13 C12 C11 -179.1(4)
O1 C13 C12 C7 -177.9(4)
C14 C13 C12 C7 2.2(7)
C4 C3 C2 C1 0.5(8)
C29 N5 C25 C26 2.9(7)
Ru1 N5 C25 C26 -179.5(4)
C27 C26 C25 N5 -0.7(8)
C34 N6 C30 C31 1.1(7)
Ru1 N6 C30 C31 -176.8(4)
C34 N6 C30 C29 179.2(4)
Ru1 N6 C30 C29 1.3(5)
Ru1 N1 C1 C14 4.3(7)
Ru1 N1 C1 C2 -175.3(3)
C13 C14 C1 N1 0.5(7)
C5 C14 C1 N1 -179.0(4)
C13 C14 C1 C2 -179.9(4)
C5 C14 C1 C2 0.6(6)
C3 C2 C1 N1 178.1(5)
C3 C2 C1 C14 -1.6(7)
C11 C12 C7 C8 -1.5(7)
C13 C12 C7 C8 177.2(4)
C11 C12 C7 C6 178.9(4)
C13 C12 C7 C6 -2.4(7)
O2 C6 C7 C8 4.8(6)
C5 C6 C7 C8 -177.1(5)
O2 C6 C7 C12 -175.7(4)
C5 C6 C7 C12 2.5(7)
C7 C12 C11 C10 2.4(7)
C13 C12 C11 C10 -176.4(5)
C29 C28 C27 C26 1.9(8)
C25 C26 C27 C28 -1.7(8)
C12 C7 C8 C9 0.4(8)
C6 C7 C8 C9 179.9(5)
C33 C32 C31 C30 -0.6(8)
N6 C30 C31 C32 -0.4(7)
C29 C30 C31 C32 -178.3(5)
Ru2 O4 C38 C37 -7.4(7)
Ru2 O4 C38 C39 173.2(3)
Ru2 O3 C36 C37 11.9(7)
Ru2 O3 C36 C35 -170.6(4)
C15 N3 C19 C18 -5.3(7)
Ru1 N3 C19 C18 171.5(4)
C15 N3 C19 C20 173.8(4)
Ru1 N3 C19 C20 -9.3(5)
C17 C18 C19 N3 4.4(8)
C17 C18 C19 C20 -174.6(5)
C25 N5 C29 C28 -2.7(7)
Ru1 N5 C29 C28 179.5(4)
C25 N5 C29 C30 176.4(4)
Ru1 N5 C29 C30 -1.5(5)
C27 C28 C29 N5 0.3(8)
C27 C28 C29 C30 -178.6(5)
N6 C30 C29 N5 0.1(6)
C31 C30 C29 N5 178.1(4)
N6 C30 C29 C28 179.1(4)
C31 C30 C29 C28 -2.9(8)
C30 N6 C34 C33 -0.7(7)
Ru1 N6 C34 C33 177.0(4)
C15 C16 C17 C18 -1.9(8)
C19 C18 C17 C16 -0.7(8)
C19 N3 C15 C16 2.7(8)
Ru1 N3 C15 C16 -173.8(4)
C17 C16 C15 N3 0.9(9)
C24 N4 C20 C21 -1.8(8)
Ru1 N4 C20 C21 175.0(4)
C24 N4 C20 C19 -177.7(4)
Ru1 N4 C20 C19 -0.9(6)
N3 C19 C20 N4 6.7(6)
C18 C19 C20 N4 -174.2(5)
N3 C19 C20 C21 -169.1(5)
C18 C19 C20 C21 10.1(8)
N6 C34 C33 C32 -0.4(8)
C31 C32 C33 C34 1.0(8)
C20 N4 C24 C23 2.9(8)
Ru1 N4 C24 C23 -173.6(4)
O4 C38 C37 C36 -8.3(9)
C39 C38 C37 C36 171.1(5)
O3 C36 C37 C38 5.4(9)
C35 C36 C37 C38 -171.9(6)
C12 C11 C10 C9 -2.0(9)
N4 C20 C21 C22 -0.5(9)
C19 C20 C21 C22 175.0(5)
C20 C21 C22 C23 1.8(9)
N4 C24 C23 C22 -1.6(9)
C21 C22 C23 C24 -0.8(10)
Ru2 O5 C43 C42 13.2(9)
Ru2 O5 C43 C44 -168.0(4)
Ru2 O6 C41 C42 -13.8(10)
Ru2 O6 C41 C40 167.6(5)
O6 C41 C42 C43 -11.2(13)
C40 C41 C42 C43 167.4(7)
O5 C43 C42 C41 11.3(12)
C44 C43 C42 C41 -167.4(7)
C7 C8 C9 C10 0.1(9)
C11 C10 C9 C8 0.8(9)
O2 C6 C5 C4 -4.1(7)
C7 C6 C5 C4 178.0(4)
O2 C6 C5 C14 175.6(4)
C7 C6 C5 C14 -2.3(6)
C13 C14 C5 C6 2.0(6)
C1 C14 C5 C6 -178.4(4)
C13 C14 C5 C4 -178.2(4)
C1 C14 C5 C4 1.3(6)
Ru2 N2 C4 C5 3.5(7)
Ru2 N2 C4 C3 -177.2(3)
C6 C5 C4 N2 -3.4(7)
C14 C5 C4 N2 176.9(4)
C6 C5 C4 C3 177.4(4)
C14 C5 C4 C3 -2.4(6)
C2 C3 C4 N2 -177.7(5)
C2 C3 C4 C5 1.5(7)

loop_
_platon_squeeze_void_nr
_platon_squeeze_void_average_x
_platon_squeeze_void_average_y
_platon_squeeze_void_average_z
_platon_squeeze_void_volume
_platon_squeeze_void_count_electrons
_platon_squeeze_void_content
1 0.500 0.500 0.500 337 54 ' '
